data_7203341
loop_
_publ_author_name
'Nakano, Kazunori'
'Sada, Kazuki'
'Aburaya, Kazuaki'
'Nakagawa, Kenji'
'Yoswathananont, Nungruethai'
'Tohnai, Norimitsu'
'Miyata, Mikiji'

_publ_section_title
;
 Guest-induced inversion of an asymmetric host layer in inclusion
 crystals of cholic acid
;
_journal_issue 6
_journal_name_full CrystEngComm
_journal_page_first 461
_journal_paper_doi 10.1039/b602862d
_journal_volume 8
_journal_year 2006
_chemical_formula_sum 'C55 H86 Cl2 O10'
_chemical_formula_weight 978.18
_space_group_IT_number 4
_symmetry_cell_setting monoclinic
_symmetry_Int_Tables_number 4
_symmetry_space_group_name_Hall 'P 2yb'
_symmetry_space_group_name_H-M 'P 1 21 1'
_audit_creation_date 'Thu Apr 27 00:09:24 2006'
_audit_creation_method 'by teXsan'
_cell_angle_alpha 90
_cell_angle_beta 90.63(1)
_cell_angle_gamma 90
_cell_formula_units_Z 2
_cell_length_a 7.463(1)
_cell_length_b 25.378(3)
_cell_length_c 13.764(2)
_cell_measurement_reflns_used 29344
_cell_measurement_temperature 93.2
_cell_measurement_theta_max 68.3
_cell_measurement_theta_min 3.2
_cell_volume 2606.7(6)
_computing_cell_refinement PROCESS-AUTO
_computing_data_collection PROCESS-AUTO
_computing_data_reduction 'teXsan Ver. 1.10'
_computing_publication_material 'teXsan Ver. 1.10'
_computing_structure_refinement 'teXsan Ver. 1.10'
_computing_structure_solution SIR92
_diffrn_measured_fraction_theta_full 0.9616
_diffrn_measured_fraction_theta_max 0.9616
_diffrn_measurement_device_type 'Rigaku RAXIS-RAPID Imaging Plate'
_diffrn_measurement_method \w
_diffrn_radiation_type 'Cu K\a'
_diffrn_radiation_wavelength 1.5419
_diffrn_reflns_av_R_equivalents 0.086
_diffrn_reflns_limit_h_max 8
_diffrn_reflns_limit_h_min 0
_diffrn_reflns_limit_k_max 30
_diffrn_reflns_limit_k_min 0
_diffrn_reflns_limit_l_max 16
_diffrn_reflns_limit_l_min -16
_diffrn_reflns_number 27351
_diffrn_reflns_theta_full 68.25
_diffrn_reflns_theta_max 68.25
_exptl_absorpt_coefficient_mu 1.576
_exptl_absorpt_correction_T_max 0.854
_exptl_absorpt_correction_T_min 0.355
_exptl_absorpt_correction_type integration
_exptl_absorpt_process_details '(Higashi, 1999)'
_exptl_crystal_colour colorless
_exptl_crystal_density_diffrn 1.246
_exptl_crystal_density_method 'not measured'
_exptl_crystal_description block
_exptl_crystal_size_max 0.900
_exptl_crystal_size_mid 0.300
_exptl_crystal_size_min 0.100
_refine_diff_density_max 1.27
_refine_diff_density_min -0.59
_refine_ls_extinction_method none
_refine_ls_goodness_of_fit_ref 2.007
_refine_ls_hydrogen_treatment noref
_refine_ls_number_parameters 604
_refine_ls_number_reflns 4682
_refine_ls_R_factor_gt 0.0826
_refine_ls_shift/su_max 0.0004
_refine_ls_structure_factor_coef Fsqd
_refine_ls_weighting_details 'w = 1/[\s^2^(Fo^2^) + (0.05000(Max(Fo^2^,0) + 2Fc^2^)/3)^2^]'
_refine_ls_weighting_scheme calc
_refine_ls_wR_factor_ref 0.2170
_reflns_number_gt 4258
_reflns_number_total 4682
_reflns_threshold_expression F^2^>2.0\s(F^2^)
_cod_data_source_file b602862d.txt
_cod_data_source_block aburaya77_
_cod_original_cell_volume 2606.9(5)
_cod_original_formula_sum 'C55 H86 Cl2 O10 '
_cod_database_code 7203341

loop_
_symmetry_equiv_pos_as_xyz
x,y,z
-x,1/2+y,-z

loop_
_atom_site_label
_atom_site_type_symbol
_atom_site_fract_x
_atom_site_fract_y
_atom_site_fract_z
_atom_site_U_iso_or_equiv
_atom_site_adp_type
_atom_site_occupancy
_atom_site_calc_flag
_atom_site_refinement_flags
_atom_site_disorder_assembly
_atom_site_disorder_group
Cl(1) Cl 0.4076(2) 0.0534(3) 1.13119(10) 0.0419(4) Uani 1.00 d . . .
Cl(2) Cl 0.4943(3) -0.0209(3) 1.3025(2) 0.0668(6) Uani 1.00 d . . .
O(1) O 0.0641(4) -0.2168(3) 0.5031(3) 0.0266(9) Uani 1.00 d . . .
O(2) O -0.3472(4) -0.1271(3) 0.7315(2) 0.0196(8) Uani 1.00 d . . .
O(3) O 0.1096(4) -0.1719(3) 0.9331(2) 0.0205(8) Uani 1.00 d . . .
O(4) O -0.2289(5) -0.2307(3) 1.3873(3) 0.0275(9) Uani 1.00 d . . .
O(5) O -0.4759(5) -0.2140(3) 1.2999(3) 0.0270(9) Uani 1.00 d . . .
O(6) O -0.3944(4) 0.2758(3) 0.9982(3) 0.0288(9) Uani 1.00 d . . .
O(7) O -0.7872(4) 0.1805(3) 0.7674(2) 0.0198(8) Uani 1.00 d . . .
O(8) O -0.3431(4) 0.2305(3) 0.5693(2) 0.0199(8) Uani 1.00 d . . .
O(9) O -0.6888(5) 0.2836(3) 0.1129(3) 0.0289(9) Uani 1.00 d . . .
O(10) O -0.9357(4) 0.2709(3) 0.1993(2) 0.0243(8) Uani 1.00 d . . .
C(1) C 0.2650(6) -0.0980(4) 0.6235(3) 0.018(1) Uani 1.00 d . . .
C(2) C 0.2382(6) -0.1558(4) 0.5979(3) 0.020(1) Uani 1.00 d . . .
C(3) C 0.0866(6) -0.1616(4) 0.5254(3) 0.019(1) Uani 1.00 d . . .
C(4) C -0.0843(6) -0.1383(4) 0.5648(3) 0.019(1) Uani 1.00 d . . .
C(5) C -0.0622(6) -0.0796(4) 0.5943(3) 0.0174(10) Uani 1.00 d . . .
C(6) C -0.2362(6) -0.0563(4) 0.6330(3) 0.019(1) Uani 1.00 d . . .
C(7) C -0.2837(6) -0.0731(4) 0.7365(3) 0.0189(10) Uani 1.00 d . . .
C(8) C -0.1241(6) -0.0681(4) 0.8081(3) 0.019(1) Uani 1.00 d . . .
C(9) C 0.0474(5) -0.0943(3) 0.7676(3) 0.015(1) Uani 1.00 d . . .
C(10) C 0.0959(6) -0.0708(4) 0.6657(3) 0.0184(10) Uani 1.00 d . . .
C(11) C 0.2011(6) -0.0934(4) 0.8419(3) 0.019(1) Uani 1.00 d . . .
C(12) C 0.1502(6) -0.1163(4) 0.9414(3) 0.0172(10) Uani 1.00 d . . .
C(13) C -0.0161(6) -0.0859(4) 0.9832(3) 0.020(1) Uani 1.00 d . . .
C(14) C -0.1667(6) -0.0906(3) 0.9055(3) 0.017(1) Uani 1.00 d . . .
C(15) C -0.3359(6) -0.0708(4) 0.9585(4) 0.024(1) Uani 1.00 d . . .
C(16) C -0.3038(6) -0.0882(4) 1.0663(3) 0.021(1) Uani 1.00 d . . .
C(17) C -0.1104(6) -0.1118(3) 1.0723(3) 0.019(1) Uani 1.00 d . . .
C(18) C 0.0372(6) -0.0292(4) 1.0072(4) 0.022(1) Uani 1.00 d . . .
C(19) C 0.1417(6) -0.0120(4) 0.6722(4) 0.024(1) Uani 1.00 d . . .
C(20) C -0.0289(6) -0.1058(4) 1.1740(3) 0.022(1) Uani 1.00 d . . .
C(21) C 0.1628(6) -0.1281(4) 1.1830(4) 0.026(1) Uani 1.00 d . . .
C(22) C -0.1535(7) -0.1313(4) 1.2513(3) 0.022(1) Uani 1.00 d . . .
C(23) C -0.1975(7) -0.1892(4) 1.2307(4) 0.026(1) Uani 1.00 d . . .
C(24) C -0.2998(7) -0.2133(4) 1.3136(4) 0.0235(10) Uani 1.00 d . . .
C(25) C -0.1757(6) 0.1599(4) 0.8805(4) 0.021(1) Uani 1.00 d . . .
C(26) C -0.2097(5) 0.2178(4) 0.9032(3) 0.020(1) Uani 1.00 d . . .
C(27) C -0.3610(6) 0.2207(4) 0.9772(4) 0.023(1) Uani 1.00 d . . .
C(28) C -0.5308(6) 0.1943(4) 0.9348(4) 0.022(1) Uani 1.00 d . . .
C(29) C -0.4937(6) 0.1367(4) 0.9066(3) 0.0173(10) Uani 1.00 d . . .
C(30) C -0.6687(6) 0.1099(4) 0.8672(3) 0.019(1) Uani 1.00 d . . .
C(31) C -0.7185(6) 0.1270(4) 0.7635(3) 0.0167(10) Uani 1.00 d . . .
C(32) C -0.5615(6) 0.1235(3) 0.6923(3) 0.0159(10) Uani 1.00 d . . .
C(33) C -0.3936(6) 0.1526(4) 0.7352(3) 0.0155(10) Uani 1.00 d . . .
C(34) C -0.3388(6) 0.1299(4) 0.8371(3) 0.0181(10) Uani 1.00 d . . .
C(35) C -0.2380(6) 0.1534(4) 0.6609(3) 0.019(1) Uani 1.00 d . . .
C(36) C -0.2946(6) 0.1758(4) 0.5611(3) 0.0179(10) Uani 1.00 d . . .
C(37) C -0.4541(6) 0.1444(4) 0.5189(3) 0.017(1) Uani 1.00 d . . .
C(38) C -0.6079(6) 0.1462(3) 0.5940(3) 0.020(1) Uani 1.00 d . . .
C(39) C -0.7725(6) 0.1234(4) 0.5397(3) 0.022(1) Uani 1.00 d . . .
C(40) C -0.7475(6) 0.1437(4) 0.4346(3) 0.022(1) Uani 1.00 d . . .
C(41) C -0.5586(6) 0.1690(4) 0.4301(3) 0.018(1) Uani 1.00 d . . .
C(42) C -0.3945(7) 0.0881(4) 0.4936(4) 0.024(1) Uani 1.00 d . . .
C(43) C -0.2811(7) 0.0722(4) 0.8312(4) 0.026(1) Uani 1.00 d . . .
C(44) C -0.4763(6) 0.1642(4) 0.3286(3) 0.021(1) Uani 1.00 d . . .
C(45) C -0.2868(6) 0.1881(4) 0.3195(3) 0.024(1) Uani 1.00 d . . .
C(46) C -0.6038(7) 0.1879(4) 0.2496(4) 0.024(1) Uani 1.00 d . . .
C(47) C -0.6615(7) 0.2450(4) 0.2720(4) 0.025(1) Uani 1.00 d . . .
C(48) C -0.7615(6) 0.2685(4) 0.1866(4) 0.0212(10) Uani 1.00 d . . .
C(49) C 0.0757(7) 0.0625(4) 1.2061(4) 0.030(1) Uani 1.00 d . . .
C(50) C 0.2441(7) 0.0402(4) 1.2158(4) 0.029(1) Uani 1.00 d . . .
C(51) C 0.2859(7) 0.0059(4) 1.2926(4) 0.030(1) Uani 1.00 d . . .
C(52) C 0.1542(7) -0.0055(4) 1.3621(4) 0.027(1) Uani 1.00 d . . .
C(53) C -0.0133(7) 0.0152(4) 1.3539(4) 0.025(1) Uani 1.00 d . . .
C(54) C -0.0540(7) 0.0502(4) 1.2748(4) 0.028(1) Uani 1.00 d . . .
C(55) C 0.0285(4) 0.1029(3) 1.1157(2) -0.0063 Uani 1.00 d . . .
H(1) H 0.3593 -0.0951 0.6704 0.0222 Uiso 1.00 calc . . .
H(2) H 0.2983 -0.0794 0.5663 0.0222 Uiso 1.00 calc . . .
H(3) H 0.2114 -0.1746 0.6555 0.0236 Uiso 1.00 calc . . .
H(4) H 0.3456 -0.1689 0.5708 0.0236 Uiso 1.00 calc . . .
H(5) H 0.1167 -0.1430 0.4678 0.0222 Uiso 1.00 calc . . .
H(6) H -0.1754 -0.1404 0.5162 0.0229 Uiso 1.00 calc . . .
H(7) H -0.1194 -0.1575 0.6203 0.0229 Uiso 1.00 calc . . .
H(8) H -0.0345 -0.0604 0.5368 0.0207 Uiso 1.00 calc . . .
H(9) H -0.3315 -0.0664 0.5910 0.0227 Uiso 1.00 calc . . .
H(10) H -0.2260 -0.0186 0.6322 0.0227 Uiso 1.00 calc . . .
H(11) H -0.3787 -0.0509 0.7587 0.0225 Uiso 1.00 calc . . .
H(12) H -0.0993 -0.0313 0.8162 0.0221 Uiso 1.00 calc . . .
H(13) H 0.0188 -0.1300 0.7570 0.0182 Uiso 1.00 calc . . .
H(14) H 0.2381 -0.0573 0.8509 0.0229 Uiso 1.00 calc . . .
H(15) H 0.2985 -0.1127 0.8167 0.0229 Uiso 1.00 calc . . .
H(16) H 0.2494 -0.1116 0.9851 0.0213 Uiso 1.00 calc . . .
H(17) H -0.1840 -0.1267 0.8955 0.0208 Uiso 1.00 calc . . .
H(18) H -0.3472 -0.0332 0.9537 0.0289 Uiso 1.00 calc . . .
H(19) H -0.4409 -0.0866 0.9322 0.0289 Uiso 1.00 calc . . .
H(20) H -0.3129 -0.0583 1.1082 0.0259 Uiso 1.00 calc . . .
H(21) H -0.3892 -0.1137 1.0842 0.0259 Uiso 1.00 calc . . .
H(22) H -0.1200 -0.1481 1.0592 0.0231 Uiso 1.00 calc . . .
H(23) H 0.1174 -0.0287 1.0614 0.0270 Uiso 1.00 calc . . .
H(24) H -0.0668 -0.0091 1.0227 0.0270 Uiso 1.00 calc . . .
H(25) H 0.0943 -0.0135 0.9529 0.0270 Uiso 1.00 calc . . .
H(26) H 0.2441 -0.0069 0.7135 0.0282 Uiso 1.00 calc . . .
H(27) H 0.0433 0.0070 0.6986 0.0282 Uiso 1.00 calc . . .
H(28) H 0.1673 0.0015 0.6094 0.0282 Uiso 1.00 calc . . .
H(29) H -0.0220 -0.0688 1.1878 0.0270 Uiso 1.00 calc . . .
H(30) H 0.2098 -0.1203 1.2463 0.0299 Uiso 1.00 calc . . .
H(31) H 0.2371 -0.1121 1.1357 0.0299 Uiso 1.00 calc . . .
H(32) H 0.1600 -0.1649 1.1737 0.0299 Uiso 1.00 calc . . .
H(33) H -0.2625 -0.1117 1.2524 0.0259 Uiso 1.00 calc . . .
H(34) H -0.0959 -0.1287 1.3130 0.0259 Uiso 1.00 calc . . .
H(35) H -0.0890 -0.2079 1.2226 0.0319 Uiso 1.00 calc . . .
H(36) H -0.2678 -0.1912 1.1731 0.0319 Uiso 1.00 calc . . .
H(37) H -0.0416 -0.2246 0.4653 0.0489 Uiso 1.00 calc . . .
H(38) H -0.4286 -0.1463 0.8006 0.0489 Uiso 1.00 calc . . .
H(39) H 0.2128 -0.1895 0.9601 0.0489 Uiso 1.00 calc . . .
H(40) H -0.5569 -0.2358 1.3553 0.0489 Uiso 1.00 calc . . .
H(41) H -0.0808 0.1586 0.8351 0.0252 Uiso 1.00 calc . . .
H(42) H -0.1399 0.1433 0.9391 0.0252 Uiso 1.00 calc . . .
H(43) H -0.2439 0.2363 0.8457 0.0240 Uiso 1.00 calc . . .
H(44) H -0.1043 0.2337 0.9299 0.0240 Uiso 1.00 calc . . .
H(45) H -0.3259 0.2033 1.0355 0.0272 Uiso 1.00 calc . . .
H(46) H -0.6224 0.1954 0.9822 0.0264 Uiso 1.00 calc . . .
H(47) H -0.5687 0.2135 0.8789 0.0264 Uiso 1.00 calc . . .
H(48) H -0.4612 0.1190 0.9648 0.0211 Uiso 1.00 calc . . .
H(49) H -0.6519 0.0731 0.8676 0.0227 Uiso 1.00 calc . . .
H(50) H -0.7646 0.1192 0.9088 0.0227 Uiso 1.00 calc . . .
H(51) H -0.8119 0.1050 0.7402 0.0191 Uiso 1.00 calc . . .
H(52) H -0.5317 0.0877 0.6844 0.0178 Uiso 1.00 calc . . .
H(53) H -0.4283 0.1886 0.7453 0.0188 Uiso 1.00 calc . . .
H(54) H -0.1959 0.1189 0.6525 0.0235 Uiso 1.00 calc . . .
H(55) H -0.1442 0.1752 0.6868 0.0235 Uiso 1.00 calc . . .
H(56) H -0.1962 0.1731 0.5178 0.0212 Uiso 1.00 calc . . .
H(57) H -0.6327 0.1827 0.6039 0.0235 Uiso 1.00 calc . . .
H(58) H -0.7724 0.0863 0.5414 0.0263 Uiso 1.00 calc . . .
H(59) H -0.8807 0.1366 0.5664 0.0263 Uiso 1.00 calc . . .
H(60) H -0.7562 0.1157 0.3901 0.0265 Uiso 1.00 calc . . .
H(61) H -0.8367 0.1697 0.4197 0.0265 Uiso 1.00 calc . . .
H(62) H -0.5724 0.2060 0.4430 0.0219 Uiso 1.00 calc . . .
H(63) H -0.3028 0.0898 0.4464 0.0282 Uiso 1.00 calc . . .
H(64) H -0.4941 0.0693 0.4681 0.0282 Uiso 1.00 calc . . .
H(65) H -0.3506 0.0714 0.5504 0.0282 Uiso 1.00 calc . . .
H(66) H -0.1793 0.0699 0.7901 0.0305 Uiso 1.00 calc . . .
H(67) H -0.3760 0.0520 0.8046 0.0305 Uiso 1.00 calc . . .
H(68) H -0.2506 0.0600 0.8940 0.0305 Uiso 1.00 calc . . .
H(69) H -0.4662 0.1280 0.3146 0.0256 Uiso 1.00 calc . . .
H(70) H -0.2406 0.1810 0.2569 0.0275 Uiso 1.00 calc . . .
H(71) H -0.2925 0.2254 0.3288 0.0275 Uiso 1.00 calc . . .
H(72) H -0.2101 0.1733 0.3677 0.0275 Uiso 1.00 calc . . .
H(73) H -0.7091 0.1671 0.2457 0.0294 Uiso 1.00 calc . . .
H(74) H -0.5451 0.1878 0.1888 0.0294 Uiso 1.00 calc . . .
H(75) H -0.7357 0.2457 0.3272 0.0296 Uiso 1.00 calc . . .
H(76) H -0.5566 0.2660 0.2850 0.0296 Uiso 1.00 calc . . .
H(77) H -0.4980 0.2787 1.0336 0.0489 Uiso 1.00 calc . . .
H(78) H -0.8237 0.1919 0.7039 0.0236 Uiso 1.00 calc . . .
H(79) H -0.2488 0.2489 0.5417 0.0489 Uiso 1.00 calc . . .
H(80) H -0.9938 0.2919 0.1500 0.0489 Uiso 1.00 calc . . .
H(81) H 0.1815 -0.0275 1.4159 0.0320 Uiso 1.00 calc . . .
H(82) H -0.1023 0.0071 1.3999 0.0290 Uiso 1.00 calc . . .
H(83) H -0.1710 0.0651 1.2692 0.0334 Uiso 1.00 calc . . .
H(84) H -0.0699 0.0897 1.0791 -0.0076 Uiso 1.00 calc . . .
H(85) H 0.1295 0.1067 1.0751 -0.0076 Uiso 1.00 calc . . .
H(86) H -0.0027 0.1368 1.1413 -0.0076 Uiso 1.00 calc . . .

loop_
_atom_site_aniso_label
_atom_site_aniso_U_11
_atom_site_aniso_U_22
_atom_site_aniso_U_33
_atom_site_aniso_U_12
_atom_site_aniso_U_13
_atom_site_aniso_U_23
Cl(1) 0.0478(8) 0.0495(9) 0.0288(6) -0.0208(7) 0.0162(5) -0.0086(6)
Cl(2) 0.061(1) 0.071(1) 0.068(1) 0.0116(10) -0.0018(9) -0.011(1)
O(1) 0.027(2) 0.026(2) 0.026(2) 0.004(1) -0.001(1) -0.012(1)
O(2) 0.012(1) 0.023(2) 0.024(2) -0.003(1) 0.000(1) -0.002(1)
O(3) 0.018(2) 0.022(2) 0.021(2) 0.004(1) -0.005(1) -0.001(1)
O(4) 0.025(2) 0.031(2) 0.027(2) -0.004(2) -0.003(1) 0.001(2)
O(5) 0.024(1) 0.024(2) 0.032(2) 0.002(1) 0.004(1) 0.007(2)
O(6) 0.022(2) 0.025(2) 0.039(2) -0.006(1) 0.004(1) -0.014(2)
O(7) 0.019(2) 0.018(2) 0.023(2) 0.004(1) 0.003(1) -0.002(1)
O(8) 0.018(2) 0.020(2) 0.022(2) 0.001(1) 0.002(1) -0.001(1)
O(9) 0.031(2) 0.029(2) 0.027(2) 0.011(1) 0.008(1) 0.007(2)
O(10) 0.025(1) 0.025(2) 0.023(2) 0.003(1) 0.004(1) 0.007(1)
C(1) 0.017(2) 0.027(2) 0.012(2) -0.003(2) 0.005(2) 0.007(2)
C(2) 0.018(2) 0.025(2) 0.017(2) 0.006(2) 0.002(2) 0.002(2)
C(3) 0.011(2) 0.023(2) 0.022(2) -0.001(2) 0.003(1) -0.005(2)
C(4) 0.015(2) 0.022(2) 0.019(2) 0.005(2) 0.000(2) -0.005(2)
C(5) 0.015(2) 0.023(2) 0.014(2) 0.000(2) 0.000(1) 0.000(2)
C(6) 0.015(2) 0.023(2) 0.020(2) 0.004(2) -0.001(2) 0.002(2)
C(7) 0.024(2) 0.016(2) 0.016(2) 0.005(2) 0.000(2) 0.000(2)
C(8) 0.024(2) 0.015(2) 0.017(2) 0.004(2) 0.000(1) 0.000(2)
C(9) 0.011(2) 0.022(2) 0.013(2) 0.000(2) 0.002(1) 0.001(2)
C(10) 0.020(2) 0.022(2) 0.013(2) -0.002(2) -0.003(1) 0.004(2)
C(11) 0.018(2) 0.026(3) 0.014(2) 0.000(2) 0.000(1) 0.002(2)
C(12) 0.014(2) 0.023(2) 0.015(2) -0.005(2) 0.002(1) 0.000(2)
C(13) 0.019(2) 0.025(2) 0.016(2) -0.003(2) -0.004(1) -0.003(2)
C(14) 0.018(2) 0.020(2) 0.013(2) 0.000(2) -0.004(1) -0.001(2)
C(15) 0.019(2) 0.032(3) 0.022(2) 0.005(2) 0.000(2) 0.001(2)
C(16) 0.012(2) 0.030(3) 0.022(2) -0.004(2) 0.008(2) 0.003(2)
C(17) 0.019(2) 0.017(2) 0.021(2) 0.000(2) -0.001(2) -0.001(2)
C(18) 0.020(2) 0.025(2) 0.022(2) -0.003(2) -0.003(2) -0.001(2)
C(19) 0.024(2) 0.024(2) 0.022(2) -0.002(2) -0.003(2) 0.004(2)
C(20) 0.022(2) 0.026(3) 0.019(2) -0.002(2) -0.002(2) 0.004(2)
C(21) 0.016(2) 0.039(3) 0.022(2) -0.005(2) -0.001(2) 0.000(2)
C(22) 0.031(3) 0.017(2) 0.018(2) -0.001(2) 0.001(2) 0.001(2)
C(23) 0.035(3) 0.022(2) 0.023(2) -0.011(2) 0.006(2) -0.003(2)
C(24) 0.027(2) 0.017(2) 0.026(2) -0.002(2) 0.001(2) 0.001(2)
C(25) 0.015(2) 0.029(2) 0.019(2) 0.000(2) -0.001(2) 0.002(2)
C(26) 0.004(2) 0.033(2) 0.025(2) -0.003(2) 0.003(1) -0.002(2)
C(27) 0.019(2) 0.029(2) 0.021(2) -0.001(2) 0.005(2) -0.008(2)
C(28) 0.023(2) 0.018(2) 0.025(2) -0.006(2) 0.007(2) -0.007(2)
C(29) 0.013(2) 0.018(2) 0.021(2) 0.001(2) -0.001(1) 0.004(2)
C(30) 0.016(2) 0.026(3) 0.016(2) -0.006(2) 0.003(2) 0.002(2)
C(31) 0.015(2) 0.015(2) 0.020(2) -0.002(2) 0.004(1) 0.005(2)
C(32) 0.019(2) 0.011(2) 0.017(2) -0.005(2) 0.003(1) 0.005(2)
C(33) 0.013(2) 0.020(2) 0.013(2) -0.001(2) -0.002(1) -0.002(2)
C(34) 0.014(2) 0.023(2) 0.017(2) 0.002(2) 0.000(1) 0.006(2)
C(35) 0.015(2) 0.027(3) 0.016(2) 0.006(2) -0.001(1) 0.004(2)
C(36) 0.019(2) 0.021(2) 0.014(2) 0.004(2) 0.003(2) 0.003(2)
C(37) 0.018(2) 0.019(2) 0.015(2) -0.002(2) 0.000(1) 0.001(2)
C(38) 0.021(2) 0.023(2) 0.015(2) -0.002(2) -0.001(1) 0.001(2)
C(39) 0.020(2) 0.030(3) 0.016(2) -0.008(2) 0.000(2) 0.000(2)
C(40) 0.017(2) 0.035(3) 0.014(2) -0.006(2) 0.003(2) 0.005(2)
C(41) 0.022(2) 0.019(2) 0.013(2) 0.003(2) -0.001(2) -0.001(2)
C(42) 0.029(3) 0.018(2) 0.025(2) 0.009(2) 0.005(2) 0.001(2)
C(43) 0.026(3) 0.025(2) 0.026(2) 0.012(2) 0.006(2) 0.009(2)
C(44) 0.022(2) 0.024(3) 0.017(2) 0.002(2) 0.001(2) -0.004(2)
C(45) 0.022(2) 0.030(3) 0.019(2) -0.003(2) -0.001(2) 0.007(2)
C(46) 0.032(3) 0.020(2) 0.021(2) 0.002(2) -0.002(2) -0.003(2)
C(47) 0.031(3) 0.018(2) 0.027(2) 0.006(2) -0.002(2) 0.003(2)
C(48) 0.023(2) 0.016(2) 0.024(2) 0.004(2) 0.002(2) -0.004(2)
C(49) 0.040(2) 0.030(3) 0.019(2) -0.005(2) -0.004(2) -0.007(2)
C(50) 0.039(2) 0.027(3) 0.020(2) -0.013(2) -0.001(2) -0.006(2)
C(51) 0.036(2) 0.034(3) 0.021(2) -0.017(2) 0.003(2) -0.006(2)
C(52) 0.031(2) 0.027(3) 0.022(2) 0.003(2) 0.002(2) 0.000(2)
C(53) 0.024(2) 0.025(3) 0.025(2) -0.004(2) 0.009(2) -0.003(2)
C(54) 0.027(2) 0.022(3) 0.034(2) 0.003(2) -0.004(2) 0.000(2)
C(55) 0.004(1) -0.007(1) -0.016(1) 0.002(1) -0.0113(9) 0.001(1)

loop_
_atom_type_symbol
_atom_type_description
_atom_type_scat_dispersion_real
_atom_type_scat_dispersion_imag
_atom_type_scat_source
C C 0.018 0.009
;International Tables for Crystallography
(1992, Vol. C, Tables 4.2.6.8 and 6.1.1.1)
;
H H 0.000 0.000
;International Tables for Crystallography
(1992, Vol. C, Table 6.1.1.2)
;
O O 0.049 0.032
;International Tables for Crystallography
(1992, Vol. C, Tables 4.2.6.8 and 6.1.1.1)
;
Cl Cl 0.364 0.702
;International Tables for Crystallography
(1992, Vol. C, Tables 4.2.6.8 and 6.1.1.1)
;

loop_
_geom_angle_atom_site_label_1
_geom_angle_atom_site_label_2
_geom_angle_atom_site_label_3
_geom_angle
_geom_angle_site_symmetry_1
_geom_angle_site_symmetry_2
_geom_angle_site_symmetry_3
_geom_angle_publ_flag
C(2) C(1) C(10) 114.1(5) . 1_555 1_555 yes
C(1) C(2) C(3) 110.0(5) . 1_555 1_555 yes
O(1) C(3) C(2) 108.6(6) . 1_555 1_555 yes
O(1) C(3) C(4) 111.0(5) . 1_555 1_555 yes
C(2) C(3) C(4) 110.8(5) . 1_555 1_555 yes
C(3) C(4) C(5) 112.4(5) . 1_555 1_555 yes
C(4) C(5) C(6) 112.0(5) . 1_555 1_555 yes
C(4) C(5) C(10) 112.6(5) . 1_555 1_555 yes
C(6) C(5) C(10) 111.6(5) . 1_555 1_555 yes
C(5) C(6) C(7) 115.0(5) . 1_555 1_555 yes
O(2) C(7) C(6) 107.3(5) . 1_555 1_555 yes
O(2) C(7) C(8) 110.9(5) . 1_555 1_555 yes
C(6) C(7) C(8) 112.7(5) . 1_555 1_555 yes
C(7) C(8) C(9) 111.7(5) . 1_555 1_555 yes
C(7) C(8) C(14) 111.8(5) . 1_555 1_555 yes
C(9) C(8) C(14) 110.0(5) . 1_555 1_555 yes
C(8) C(9) C(10) 110.9(5) . 1_555 1_555 yes
C(8) C(9) C(11) 111.6(5) . 1_555 1_555 yes
C(10) C(9) C(11) 114.4(5) . 1_555 1_555 yes
C(1) C(10) C(5) 108.4(5) . 1_555 1_555 yes
C(1) C(10) C(9) 111.1(5) . 1_555 1_555 yes
C(1) C(10) C(19) 105.8(5) . 1_555 1_555 yes
C(5) C(10) C(9) 109.3(5) . 1_555 1_555 yes
C(5) C(10) C(19) 110.3(5) . 1_555 1_555 yes
C(9) C(10) C(19) 111.8(5) . 1_555 1_555 yes
C(9) C(11) C(12) 113.5(5) . 1_555 1_555 yes
O(3) C(12) C(11) 110.6(5) . 1_555 1_555 yes
O(3) C(12) C(13) 110.0(5) . 1_555 1_555 yes
C(11) C(12) C(13) 110.0(5) . 1_555 1_555 yes
C(12) C(13) C(14) 106.2(5) . 1_555 1_555 yes
C(12) C(13) C(17) 116.3(6) . 1_555 1_555 yes
C(12) C(13) C(18) 109.7(5) . 1_555 1_555 yes
C(14) C(13) C(17) 100.3(5) . 1_555 1_555 yes
C(14) C(13) C(18) 114.1(6) . 1_555 1_555 yes
C(17) C(13) C(18) 110.1(5) . 1_555 1_555 yes
C(8) C(14) C(13) 115.4(5) . 1_555 1_555 yes
C(8) C(14) C(15) 118.7(6) . 1_555 1_555 yes
C(13) C(14) C(15) 103.8(5) . 1_555 1_555 yes
C(14) C(15) C(16) 103.8(5) . 1_555 1_555 yes
C(15) C(16) C(17) 106.8(5) . 1_555 1_555 yes
C(13) C(17) C(16) 102.7(5) . 1_555 1_555 yes
C(13) C(17) C(20) 119.9(5) . 1_555 1_555 yes
C(16) C(17) C(20) 111.6(5) . 1_555 1_555 yes
C(17) C(20) C(21) 113.4(6) . 1_555 1_555 yes
C(17) C(20) C(22) 110.4(5) . 1_555 1_555 yes
C(21) C(20) C(22) 110.6(6) . 1_555 1_555 yes
C(20) C(22) C(23) 113.5(6) . 1_555 1_555 yes
C(22) C(23) C(24) 111.0(6) . 1_555 1_555 yes
O(4) C(24) O(5) 122.2(7) . 1_555 1_555 yes
O(4) C(24) C(23) 123.8(7) . 1_555 1_555 yes
O(5) C(24) C(23) 114.0(6) . 1_555 1_555 yes
C(26) C(25) C(34) 114.9(6) . 1_555 1_555 yes
C(25) C(26) C(27) 108.0(6) . 1_555 1_555 yes
O(6) C(27) C(26) 107.9(6) . 1_555 1_555 yes
O(6) C(27) C(28) 110.6(6) . 1_555 1_555 yes
C(26) C(27) C(28) 109.6(5) . 1_555 1_555 yes
C(27) C(28) C(29) 111.0(6) . 1_555 1_555 yes
C(28) C(29) C(30) 110.3(5) . 1_555 1_555 yes
C(28) C(29) C(34) 114.1(5) . 1_555 1_555 yes
C(30) C(29) C(34) 111.8(5) . 1_555 1_555 yes
C(29) C(30) C(31) 113.1(5) . 1_555 1_555 yes
O(7) C(31) C(30) 108.2(5) . 1_555 1_555 yes
O(7) C(31) C(32) 110.5(5) . 1_555 1_555 yes
C(30) C(31) C(32) 113.4(5) . 1_555 1_555 yes
C(31) C(32) C(33) 110.2(5) . 1_555 1_555 yes
C(31) C(32) C(38) 112.3(5) . 1_555 1_555 yes
C(33) C(32) C(38) 109.4(5) . 1_555 1_555 yes
C(32) C(33) C(34) 111.4(5) . 1_555 1_555 yes
C(32) C(33) C(35) 111.1(5) . 1_555 1_555 yes
C(34) C(33) C(35) 113.8(5) . 1_555 1_555 yes
C(25) C(34) C(29) 107.6(5) . 1_555 1_555 yes
C(25) C(34) C(33) 111.1(5) . 1_555 1_555 yes
C(25) C(34) C(43) 105.7(5) . 1_555 1_555 yes
C(29) C(34) C(33) 109.2(5) . 1_555 1_555 yes
C(29) C(34) C(43) 111.1(5) . 1_555 1_555 yes
C(33) C(34) C(43) 112.1(6) . 1_555 1_555 yes
C(33) C(35) C(36) 113.1(5) . 1_555 1_555 yes
O(8) C(36) C(35) 110.6(5) . 1_555 1_555 yes
O(8) C(36) C(37) 109.5(5) . 1_555 1_555 yes
C(35) C(36) C(37) 110.4(5) . 1_555 1_555 yes
C(36) C(37) C(38) 107.9(5) . 1_555 1_555 yes
C(36) C(37) C(41) 117.5(5) . 1_555 1_555 yes
C(36) C(37) C(42) 110.0(5) . 1_555 1_555 yes
C(38) C(37) C(41) 98.1(5) . 1_555 1_555 yes
C(38) C(37) C(42) 113.3(6) . 1_555 1_555 yes
C(41) C(37) C(42) 109.6(5) . 1_555 1_555 yes
C(32) C(38) C(37) 114.9(5) . 1_555 1_555 yes
C(32) C(38) C(39) 117.7(6) . 1_555 1_555 yes
C(37) C(38) C(39) 104.9(5) . 1_555 1_555 yes
C(38) C(39) C(40) 103.0(5) . 1_555 1_555 yes
C(39) C(40) C(41) 107.1(5) . 1_555 1_555 yes
C(37) C(41) C(40) 104.3(5) . 1_555 1_555 yes
C(37) C(41) C(44) 118.3(5) . 1_555 1_555 yes
C(40) C(41) C(44) 112.0(5) . 1_555 1_555 yes
C(41) C(44) C(45) 114.7(6) . 1_555 1_555 yes
C(41) C(44) C(46) 110.9(5) . 1_555 1_555 yes
C(45) C(44) C(46) 110.2(6) . 1_555 1_555 yes
C(44) C(46) C(47) 113.1(6) . 1_555 1_555 yes
C(46) C(47) C(48) 110.6(6) . 1_555 1_555 yes
O(9) C(48) O(10) 123.1(6) . 1_555 1_555 yes
O(9) C(48) C(47) 123.6(6) . 1_555 1_555 yes
O(10) C(48) C(47) 113.3(6) . 1_555 1_555 yes
C(50) C(49) C(54) 118.5(7) . 1_555 1_555 yes
C(50) C(49) C(55) 121.0(6) . 1_555 1_555 yes
C(54) C(49) C(55) 120.5(6) . 1_555 1_555 yes
Cl(1) C(50) C(49) 120.1(6) . 1_555 1_555 yes
Cl(1) C(50) C(51) 118.4(6) . 1_555 1_555 yes
C(49) C(50) C(51) 121.5(7) . 1_555 1_555 yes
Cl(2) C(51) C(50) 120.3(6) . 1_555 1_555 yes
Cl(2) C(51) C(52) 120.6(7) . 1_555 1_555 yes
C(50) C(51) C(52) 119.2(8) . 1_555 1_555 yes
C(51) C(52) C(53) 120.8(7) . 1_555 1_555 yes
C(52) C(53) C(54) 119.3(6) . 1_555 1_555 yes
C(49) C(54) C(53) 120.7(6) . 1_555 1_555 yes

loop_
_geom_bond_atom_site_label_1
_geom_bond_atom_site_label_2
_geom_bond_distance
_geom_bond_site_symmetry_1
_geom_bond_site_symmetry_2
_geom_bond_publ_flag
Cl(1) C(50) 1.729(8) . . yes
Cl(2) C(51) 1.701(9) . . yes
O(1) C(3) 1.446(9) . . yes
O(2) C(7) 1.452(8) . . yes
O(3) C(12) 1.447(8) . . yes
O(4) C(24) 1.222(9) . . yes
O(5) C(24) 1.326(9) . . yes
O(6) C(27) 1.450(9) . . yes
O(7) C(31) 1.452(8) . . yes
O(8) C(36) 1.441(8) . . yes
O(9) C(48) 1.218(9) . . yes
O(10) C(48) 1.316(9) . . yes
C(1) C(2) 1.52(1) . . yes
C(1) C(10) 1.557(9) . . yes
C(2) C(3) 1.507(9) . . yes
C(3) C(4) 1.512(9) . . yes
C(4) C(5) 1.551(10) . . yes
C(5) C(6) 1.529(9) . . yes
C(5) C(10) 1.543(8) . . yes
C(6) C(7) 1.532(9) . . yes
C(7) C(8) 1.543(9) . . yes
C(8) C(9) 1.551(8) . . yes
C(8) C(14) 1.495(9) . . yes
C(9) C(10) 1.571(8) . . yes
C(9) C(11) 1.529(8) . . yes
C(10) C(19) 1.533(10) . . yes
C(11) C(12) 1.539(8) . . yes
C(12) C(13) 1.576(9) . . yes
C(13) C(14) 1.547(8) . . yes
C(13) C(17) 1.566(9) . . yes
C(13) C(18) 1.528(10) . . yes
C(14) C(15) 1.549(9) . . yes
C(15) C(16) 1.563(10) . . yes
C(16) C(17) 1.564(9) . . yes
C(17) C(20) 1.527(9) . . yes
C(20) C(21) 1.542(10) . . yes
C(20) C(22) 1.561(9) . . yes
C(22) C(23) 1.533(10) . . yes
C(23) C(24) 1.510(10) . . yes
C(25) C(26) 1.52(1) . . yes
C(25) C(34) 1.550(9) . . yes
C(26) C(27) 1.531(9) . . yes
C(27) C(28) 1.543(9) . . yes
C(28) C(29) 1.538(9) . . yes
C(29) C(30) 1.564(9) . . yes
C(29) C(34) 1.519(9) . . yes
C(30) C(31) 1.534(9) . . yes
C(31) C(32) 1.538(9) . . yes
C(32) C(33) 1.565(8) . . yes
C(32) C(38) 1.509(9) . . yes
C(33) C(34) 1.566(9) . . yes
C(33) C(35) 1.555(9) . . yes
C(34) C(43) 1.527(10) . . yes
C(35) C(36) 1.541(8) . . yes
C(36) C(37) 1.541(9) . . yes
C(37) C(38) 1.554(9) . . yes
C(37) C(41) 1.573(9) . . yes
C(37) C(42) 1.537(9) . . yes
C(38) C(39) 1.543(9) . . yes
C(39) C(40) 1.549(9) . . yes
C(40) C(41) 1.551(9) . . yes
C(41) C(44) 1.538(9) . . yes
C(44) C(45) 1.545(9) . . yes
C(44) C(46) 1.558(10) . . yes
C(46) C(47) 1.546(10) . . yes
C(47) C(48) 1.509(10) . . yes
C(49) C(50) 1.38(1) . . yes
C(49) C(54) 1.40(1) . . yes
C(49) C(55) 1.646(9) . . yes
C(50) C(51) 1.40(1) . . yes
C(51) C(52) 1.41(1) . . yes
C(52) C(53) 1.36(1) . . yes
C(53) C(54) 1.43(1) . . yes

loop_
_geom_contact_atom_site_label_1
_geom_contact_atom_site_label_2
_geom_contact_distance
_geom_contact_site_symmetry_1
_geom_contact_site_symmetry_2
_geom_contact_publ_flag
O(1) O(8) 2.676(7) . 2_546 ?
O(1) O(4) 2.714(7) . 1_554 ?
O(1) C(36) 3.347(8) . 2_546 ?
O(2) C(48) 2.987(9) . 2_446 ?
O(2) O(9) 3.128(8) . 2_446 ?
O(2) C(47) 3.246(9) . 2_446 ?
O(2) C(1) 3.322(8) . 1_455 ?
O(2) O(10) 3.467(7) . 2_446 ?
O(3) O(10) 2.657(7) . 2_446 ?
O(3) O(6) 2.671(7) . 2_547 ?
O(3) O(9) 3.390(7) . 2_446 ?
O(3) C(48) 3.414(8) . 2_446 ?
O(3) C(27) 3.526(9) . 2_547 ?
O(4) O(7) 3.104(7) . 2_447 ?
O(4) C(38) 3.364(9) . 2_447 ?
O(4) O(8) 3.402(6) . 2_447 ?
O(4) C(3) 3.484(8) . 1_556 ?
O(4) C(4) 3.546(9) . 1_556 ?
O(5) O(8) 2.666(7) . 2_447 ?
O(5) O(7) 3.453(7) . 2_447 ?
O(5) C(33) 3.556(9) . 2_447 ?
O(6) O(9) 2.727(7) . 1_556 ?
O(6) C(12) 3.388(9) . 2_557 ?
O(7) C(24) 2.990(9) . 2_457 ?
O(7) C(23) 3.308(9) . 2_457 ?
O(7) C(25) 3.347(8) . 1_455 ?
O(8) C(24) 3.439(9) . 2_457 ?
O(8) C(3) 3.594(8) . 2_556 ?
O(9) C(14) 3.377(9) . 2_456 ?
O(9) C(27) 3.482(9) . 1_554 ?
O(9) C(28) 3.550(9) . 1_554 ?
O(10) C(9) 3.550(9) . 2_456 ?

loop_
_geom_torsion_atom_site_label_1
_geom_torsion_atom_site_label_2
_geom_torsion_atom_site_label_3
_geom_torsion_atom_site_label_4
_geom_torsion
_geom_torsion_site_symmetry_1
_geom_torsion_site_symmetry_2
_geom_torsion_site_symmetry_3
_geom_torsion_site_symmetry_4
_geom_torsion_publ_flag
Cl(1) C(50) C(49) C(54) 178.8(6) 1_555 1_555 1_555 1_555 yes
Cl(1) C(50) C(49) C(55) -1.3(9) 1_555 1_555 1_555 1_555 yes
Cl(1) C(50) C(51) Cl(2) 1.2(9) 1_555 1_555 1_555 1_555 yes
Cl(1) C(50) C(51) C(52) -179.8(6) 1_555 1_555 1_555 1_555 yes
Cl(2) C(51) C(50) C(49) -179.9(6) 1_555 1_555 1_555 1_555 yes
Cl(2) C(51) C(52) C(53) -179.2(6) 1_555 1_555 1_555 1_555 yes
O(1) C(3) C(2) C(1) -179.7(5) 1_555 1_555 1_555 1_555 yes
O(1) C(3) C(4) C(5) 177.2(5) 1_555 1_555 1_555 1_555 yes
O(2) C(7) C(6) C(5) -74.6(7) 1_555 1_555 1_555 1_555 yes
O(2) C(7) C(8) C(9) 70.8(7) 1_555 1_555 1_555 1_555 yes
O(2) C(7) C(8) C(14) -52.9(7) 1_555 1_555 1_555 1_555 yes
O(3) C(12) C(11) C(9) 64.9(7) 1_555 1_555 1_555 1_555 yes
O(3) C(12) C(13) C(14) -65.4(6) 1_555 1_555 1_555 1_555 yes
O(3) C(12) C(13) C(17) 45.2(7) 1_555 1_555 1_555 1_555 yes
O(3) C(12) C(13) C(18) 170.9(5) 1_555 1_555 1_555 1_555 yes
O(4) C(24) C(23) C(22) -82.9(9) 1_555 1_555 1_555 1_555 yes
O(5) C(24) C(23) C(22) 97.0(7) 1_555 1_555 1_555 1_555 yes
O(6) C(27) C(26) C(25) -179.5(5) 1_555 1_555 1_555 1_555 yes
O(6) C(27) C(28) C(29) 176.6(5) 1_555 1_555 1_555 1_555 yes
O(7) C(31) C(30) C(29) -73.6(6) 1_555 1_555 1_555 1_555 yes
O(7) C(31) C(32) C(33) 70.4(6) 1_555 1_555 1_555 1_555 yes
O(7) C(31) C(32) C(38) -51.8(7) 1_555 1_555 1_555 1_555 yes
O(8) C(36) C(35) C(33) 64.8(7) 1_555 1_555 1_555 1_555 yes
O(8) C(36) C(37) C(38) -65.5(6) 1_555 1_555 1_555 1_555 yes
O(8) C(36) C(37) C(41) 44.0(7) 1_555 1_555 1_555 1_555 yes
O(8) C(36) C(37) C(42) 170.4(5) 1_555 1_555 1_555 1_555 yes
O(9) C(48) C(47) C(46) -75.7(9) 1_555 1_555 1_555 1_555 yes
O(10) C(48) C(47) C(46) 104.1(7) 1_555 1_555 1_555 1_555 yes
C(1) C(2) C(3) C(4) -57.5(7) 1_555 1_555 1_555 1_555 yes
C(1) C(10) C(5) C(4) 50.2(7) 1_555 1_555 1_555 1_555 yes
C(1) C(10) C(5) C(6) 177.2(6) 1_555 1_555 1_555 1_555 yes
C(1) C(10) C(9) C(8) -178.5(5) 1_555 1_555 1_555 1_555 yes
C(1) C(10) C(9) C(11) 54.2(7) 1_555 1_555 1_555 1_555 yes
C(2) C(1) C(10) C(5) -53.6(7) 1_555 1_555 1_555 1_555 yes
C(2) C(1) C(10) C(9) 66.5(7) 1_555 1_555 1_555 1_555 yes
C(2) C(1) C(10) C(19) -171.9(5) 1_555 1_555 1_555 1_555 yes
C(2) C(3) C(4) C(5) 56.4(7) 1_555 1_555 1_555 1_555 yes
C(3) C(2) C(1) C(10) 57.9(7) 1_555 1_555 1_555 1_555 yes
C(3) C(4) C(5) C(6) 179.4(5) 1_555 1_555 1_555 1_555 yes
C(3) C(4) C(5) C(10) -53.8(7) 1_555 1_555 1_555 1_555 yes
C(4) C(5) C(6) C(7) 75.7(7) 1_555 1_555 1_555 1_555 yes
C(4) C(5) C(10) C(9) -71.0(7) 1_555 1_555 1_555 1_555 yes
C(4) C(5) C(10) C(19) 165.7(5) 1_555 1_555 1_555 1_555 yes
C(5) C(6) C(7) C(8) 47.8(8) 1_555 1_555 1_555 1_555 yes
C(5) C(10) C(9) C(8) -58.9(7) 1_555 1_555 1_555 1_555 yes
C(5) C(10) C(9) C(11) 173.8(6) 1_555 1_555 1_555 1_555 yes
C(6) C(5) C(10) C(9) 56.0(7) 1_555 1_555 1_555 1_555 yes
C(6) C(5) C(10) C(19) -67.3(7) 1_555 1_555 1_555 1_555 yes
C(6) C(7) C(8) C(9) -49.5(8) 1_555 1_555 1_555 1_555 yes
C(6) C(7) C(8) C(14) -173.2(6) 1_555 1_555 1_555 1_555 yes
C(7) C(6) C(5) C(10) -51.6(8) 1_555 1_555 1_555 1_555 yes
C(7) C(8) C(9) C(10) 55.9(7) 1_555 1_555 1_555 1_555 yes
C(7) C(8) C(9) C(11) -175.3(6) 1_555 1_555 1_555 1_555 yes
C(7) C(8) C(14) C(13) -178.2(6) 1_555 1_555 1_555 1_555 yes
C(7) C(8) C(14) C(15) -54.0(8) 1_555 1_555 1_555 1_555 yes
C(8) C(9) C(10) C(19) 63.5(7) 1_555 1_555 1_555 1_555 yes
C(8) C(9) C(11) C(12) 52.7(7) 1_555 1_555 1_555 1_555 yes
C(8) C(14) C(13) C(12) -59.9(8) 1_555 1_555 1_555 1_555 yes
C(8) C(14) C(13) C(17) 178.7(5) 1_555 1_555 1_555 1_555 yes
C(8) C(14) C(13) C(18) 61.1(8) 1_555 1_555 1_555 1_555 yes
C(8) C(14) C(15) C(16) -162.5(6) 1_555 1_555 1_555 1_555 yes
C(9) C(8) C(14) C(13) 57.1(8) 1_555 1_555 1_555 1_555 yes
C(9) C(8) C(14) C(15) -178.7(6) 1_555 1_555 1_555 1_555 yes
C(9) C(11) C(12) C(13) -56.8(7) 1_555 1_555 1_555 1_555 yes
C(10) C(9) C(8) C(14) -179.4(5) 1_555 1_555 1_555 1_555 yes
C(10) C(9) C(11) C(12) 179.7(6) 1_555 1_555 1_555 1_555 yes
C(11) C(9) C(8) C(14) -50.6(7) 1_555 1_555 1_555 1_555 yes
C(11) C(9) C(10) C(19) -63.8(7) 1_555 1_555 1_555 1_555 yes
C(11) C(12) C(13) C(14) 56.7(7) 1_555 1_555 1_555 1_555 yes
C(11) C(12) C(13) C(17) 167.2(5) 1_555 1_555 1_555 1_555 yes
C(11) C(12) C(13) C(18) -67.0(6) 1_555 1_555 1_555 1_555 yes
C(12) C(13) C(14) C(15) 168.4(6) 1_555 1_555 1_555 1_555 yes
C(12) C(13) C(17) C(16) -156.3(5) 1_555 1_555 1_555 1_555 yes
C(12) C(13) C(17) C(20) 79.3(8) 1_555 1_555 1_555 1_555 yes
C(13) C(14) C(15) C(16) -32.7(7) 1_555 1_555 1_555 1_555 yes
C(13) C(17) C(16) C(15) 22.9(7) 1_555 1_555 1_555 1_555 yes
C(13) C(17) C(20) C(21) -59.4(8) 1_555 1_555 1_555 1_555 yes
C(13) C(17) C(20) C(22) 175.8(6) 1_555 1_555 1_555 1_555 yes
C(14) C(13) C(17) C(16) -42.4(6) 1_555 1_555 1_555 1_555 yes
C(14) C(13) C(17) C(20) -166.8(6) 1_555 1_555 1_555 1_555 yes
C(14) C(15) C(16) C(17) 5.6(7) 1_555 1_555 1_555 1_555 yes
C(15) C(14) C(13) C(17) 47.0(7) 1_555 1_555 1_555 1_555 yes
C(15) C(14) C(13) C(18) -70.7(7) 1_555 1_555 1_555 1_555 yes
C(15) C(16) C(17) C(20) 152.6(6) 1_555 1_555 1_555 1_555 yes
C(16) C(17) C(13) C(18) 78.2(6) 1_555 1_555 1_555 1_555 yes
C(16) C(17) C(20) C(21) -179.4(6) 1_555 1_555 1_555 1_555 yes
C(16) C(17) C(20) C(22) 55.8(8) 1_555 1_555 1_555 1_555 yes
C(17) C(20) C(22) C(23) 55.5(8) 1_555 1_555 1_555 1_555 yes
C(18) C(13) C(17) C(20) -46.2(8) 1_555 1_555 1_555 1_555 yes
C(20) C(22) C(23) C(24) 173.4(6) 1_555 1_555 1_555 1_555 yes
C(21) C(20) C(22) C(23) -70.9(8) 1_555 1_555 1_555 1_555 yes
C(25) C(26) C(27) C(28) -59.0(7) 1_555 1_555 1_555 1_555 yes
C(25) C(34) C(29) C(28) 51.3(7) 1_555 1_555 1_555 1_555 yes
C(25) C(34) C(29) C(30) 177.4(5) 1_555 1_555 1_555 1_555 yes
C(25) C(34) C(33) C(32) -178.4(5) 1_555 1_555 1_555 1_555 yes
C(25) C(34) C(33) C(35) 55.1(7) 1_555 1_555 1_555 1_555 yes
C(26) C(25) C(34) C(29) -55.0(7) 1_555 1_555 1_555 1_555 yes
C(26) C(25) C(34) C(33) 64.5(7) 1_555 1_555 1_555 1_555 yes
C(26) C(25) C(34) C(43) -173.7(5) 1_555 1_555 1_555 1_555 yes
C(26) C(27) C(28) C(29) 57.7(8) 1_555 1_555 1_555 1_555 yes
C(27) C(26) C(25) C(34) 60.0(7) 1_555 1_555 1_555 1_555 yes
C(27) C(28) C(29) C(30) 177.9(5) 1_555 1_555 1_555 1_555 yes
C(27) C(28) C(29) C(34) -55.3(7) 1_555 1_555 1_555 1_555 yes
C(28) C(29) C(30) C(31) 75.7(7) 1_555 1_555 1_555 1_555 yes
C(28) C(29) C(34) C(33) -69.4(7) 1_555 1_555 1_555 1_555 yes
C(28) C(29) C(34) C(43) 166.5(6) 1_555 1_555 1_555 1_555 yes
C(29) C(30) C(31) C(32) 49.4(8) 1_555 1_555 1_555 1_555 yes
C(29) C(34) C(33) C(32) -59.9(7) 1_555 1_555 1_555 1_555 yes
C(29) C(34) C(33) C(35) 173.6(6) 1_555 1_555 1_555 1_555 yes
C(30) C(29) C(34) C(33) 56.7(7) 1_555 1_555 1_555 1_555 yes
C(30) C(29) C(34) C(43) -67.4(7) 1_555 1_555 1_555 1_555 yes
C(30) C(31) C(32) C(33) -51.2(7) 1_555 1_555 1_555 1_555 yes
C(30) C(31) C(32) C(38) -173.5(6) 1_555 1_555 1_555 1_555 yes
C(31) C(30) C(29) C(34) -52.4(7) 1_555 1_555 1_555 1_555 yes
C(31) C(32) C(33) C(34) 56.6(7) 1_555 1_555 1_555 1_555 yes
C(31) C(32) C(33) C(35) -175.4(5) 1_555 1_555 1_555 1_555 yes
C(31) C(32) C(38) C(37) 179.3(6) 1_555 1_555 1_555 1_555 yes
C(31) C(32) C(38) C(39) -56.3(8) 1_555 1_555 1_555 1_555 yes
C(32) C(33) C(34) C(43) 63.6(7) 1_555 1_555 1_555 1_555 yes
C(32) C(33) C(35) C(36) 53.2(8) 1_555 1_555 1_555 1_555 yes
C(32) C(38) C(37) C(36) -59.4(7) 1_555 1_555 1_555 1_555 yes
C(32) C(38) C(37) C(41) 178.1(6) 1_555 1_555 1_555 1_555 yes
C(32) C(38) C(37) C(42) 62.6(7) 1_555 1_555 1_555 1_555 yes
C(32) C(38) C(39) C(40) -164.7(6) 1_555 1_555 1_555 1_555 yes
C(33) C(32) C(38) C(37) 56.7(7) 1_555 1_555 1_555 1_555 yes
C(33) C(32) C(38) C(39) -179.0(5) 1_555 1_555 1_555 1_555 yes
C(33) C(35) C(36) C(37) -56.5(7) 1_555 1_555 1_555 1_555 yes
C(34) C(33) C(32) C(38) -179.4(5) 1_555 1_555 1_555 1_555 yes
C(34) C(33) C(35) C(36) 179.9(6) 1_555 1_555 1_555 1_555 yes
C(35) C(33) C(32) C(38) -51.4(7) 1_555 1_555 1_555 1_555 yes
C(35) C(33) C(34) C(43) -62.9(7) 1_555 1_555 1_555 1_555 yes
C(35) C(36) C(37) C(38) 56.5(7) 1_555 1_555 1_555 1_555 yes
C(35) C(36) C(37) C(41) 166.1(5) 1_555 1_555 1_555 1_555 yes
C(35) C(36) C(37) C(42) -67.5(6) 1_555 1_555 1_555 1_555 yes
C(36) C(37) C(38) C(39) 169.7(6) 1_555 1_555 1_555 1_555 yes
C(36) C(37) C(41) C(40) -155.8(6) 1_555 1_555 1_555 1_555 yes
C(36) C(37) C(41) C(44) 78.9(8) 1_555 1_555 1_555 1_555 yes
C(37) C(38) C(39) C(40) -35.6(7) 1_555 1_555 1_555 1_555 yes
C(37) C(41) C(40) C(39) 20.5(7) 1_555 1_555 1_555 1_555 yes
C(37) C(41) C(44) C(45) -57.8(8) 1_555 1_555 1_555 1_555 yes
C(37) C(41) C(44) C(46) 176.6(6) 1_555 1_555 1_555 1_555 yes
C(38) C(37) C(41) C(40) -40.7(6) 1_555 1_555 1_555 1_555 yes
C(38) C(37) C(41) C(44) -166.0(6) 1_555 1_555 1_555 1_555 yes
C(38) C(39) C(40) C(41) 8.7(8) 1_555 1_555 1_555 1_555 yes
C(39) C(38) C(37) C(41) 47.3(6) 1_555 1_555 1_555 1_555 yes
C(39) C(38) C(37) C(42) -68.3(7) 1_555 1_555 1_555 1_555 yes
C(39) C(40) C(41) C(44) 149.7(6) 1_555 1_555 1_555 1_555 yes
C(40) C(41) C(37) C(42) 77.7(6) 1_555 1_555 1_555 1_555 yes
C(40) C(41) C(44) C(45) -179.3(6) 1_555 1_555 1_555 1_555 yes
C(40) C(41) C(44) C(46) 55.2(8) 1_555 1_555 1_555 1_555 yes
C(41) C(44) C(46) C(47) 53.5(8) 1_555 1_555 1_555 1_555 yes
C(42) C(37) C(41) C(44) -47.6(8) 1_555 1_555 1_555 1_555 yes
C(44) C(46) C(47) C(48) 171.6(6) 1_555 1_555 1_555 1_555 yes
C(45) C(44) C(46) C(47) -74.5(8) 1_555 1_555 1_555 1_555 yes
C(49) C(50) C(51) C(52) 0(1) 1_555 1_555 1_555 1_555 yes
C(49) C(54) C(53) C(52) 0(1) 1_555 1_555 1_555 1_555 yes
C(50) C(49) C(54) C(53) 0(1) 1_555 1_555 1_555 1_555 yes
C(50) C(51) C(52) C(53) 1(1) 1_555 1_555 1_555 1_555 yes
C(51) C(50) C(49) C(54) 0(1) 1_555 1_555 1_555 1_555 yes
C(51) C(50) C(49) C(55) 179.9(6) 1_555 1_555 1_555 1_555 yes
C(51) C(52) C(53) C(54) -1(1) 1_555 1_555 1_555 1_555 yes
C(53) C(54) C(49) C(55) -179.7(6) 1_555 1_555 1_555 1_555 yes

loop_
_cod_related_entry_id
_cod_related_entry_database
_cod_related_entry_code
1 ChemSpider 21197818
